data_4072561
loop_
_publ_author_name
'DuPont, Julie A.'
'Coxey, Michael B.'
'Schebler, Peter J.'
'Incarvito, Christopher D.'
'Dougherty, William G.'
'Yap, Glenn P. A.'
'Rheingold, Arnold L.'
'Riordan, Charles G.'

_publ_section_title
;
 High-Spin Organocobalt(II) Complexes in a Thioether Coordination
 Environment
;
_journal_issue 4
_journal_name_full Organometallics
_journal_page_first 971
_journal_paper_doi 10.1021/om0608253
_journal_volume 26
_journal_year 2007
_chemical_formula_sum 'C24 H41 B Co O2 S3'
_chemical_formula_weight 527.49
_chemical_name_systematic
; 

 ? 

;
_space_group_IT_number 2
_symmetry_cell_setting triclinic
_symmetry_space_group_name_Hall '-P 1'
_symmetry_space_group_name_H-M 'P -1'
_atom_sites_solution_hydrogens geom
_atom_sites_solution_primary direct
_atom_sites_solution_secondary difmap
_audit_creation_method SHELXL-97
_cell_angle_alpha 111.4060(10)
_cell_angle_beta 97.8790(10)
_cell_angle_gamma 113.3330(10)
_cell_formula_units_Z 2
_cell_length_a 11.1858(3)
_cell_length_b 11.4379(3)
_cell_length_c 13.2639(3)
_cell_measurement_temperature 173(2)
_cell_volume 1369.75(6)
_computing_cell_refinement 'Bruker SMART'
_computing_data_collection 'Bruker SMART'
_computing_data_reduction 'Bruker SHELXTL'
_computing_molecular_graphics 'Bruker SHELXTL'
_computing_publication_material 'Bruker SHELXTL'
_computing_structure_refinement 'SHELXL-97 (Sheldrick, 1997)'
_computing_structure_solution 'SHELXS-97 (Sheldrick, 1990)'
_diffrn_ambient_temperature 173(2)
_diffrn_detector_area_resol_mean 836.6
_diffrn_measured_fraction_theta_full 0.978
_diffrn_measured_fraction_theta_max 0.928
_diffrn_measurement_device_type 'CCD area detector'
_diffrn_measurement_method 'phi and omega scans'
_diffrn_radiation_monochromator graphite
_diffrn_radiation_source 'fine-focus sealed tube'
_diffrn_radiation_type MoK\a
_diffrn_radiation_wavelength 0.71073
_diffrn_reflns_av_R_equivalents 0.0266
_diffrn_reflns_av_sigmaI/netI 0.0431
_diffrn_reflns_limit_h_max 14
_diffrn_reflns_limit_h_min -14
_diffrn_reflns_limit_k_max 15
_diffrn_reflns_limit_k_min -15
_diffrn_reflns_limit_l_max 16
_diffrn_reflns_limit_l_min -17
_diffrn_reflns_number 11406
_diffrn_reflns_theta_full 25.00
_diffrn_reflns_theta_max 28.33
_diffrn_reflns_theta_min 2.08
_diffrn_standards_decay_% <1
_exptl_absorpt_coefficient_mu 0.873
_exptl_absorpt_correction_T_max 0.9178
_exptl_absorpt_correction_T_min 0.7797
_exptl_absorpt_correction_type multi-scan
_exptl_absorpt_process_details 'SADABS, Sheldrick (2003)'
_exptl_crystal_colour red
_exptl_crystal_density_diffrn 1.279
_exptl_crystal_density_method 'not measured'
_exptl_crystal_description plate
_exptl_crystal_F_000 562
_exptl_crystal_size_max 0.30
_exptl_crystal_size_mid 0.20
_exptl_crystal_size_min 0.10
_refine_diff_density_max 0.538
_refine_diff_density_min -0.329
_refine_diff_density_rms 0.059
_refine_ls_extinction_method none
_refine_ls_goodness_of_fit_ref 1.142
_refine_ls_hydrogen_treatment constr
_refine_ls_matrix_type full
_refine_ls_number_parameters 280
_refine_ls_number_reflns 6353
_refine_ls_number_restraints 0
_refine_ls_restrained_S_all 1.142
_refine_ls_R_factor_all 0.0474
_refine_ls_R_factor_gt 0.0337
_refine_ls_shift/su_max 0.009
_refine_ls_shift/su_mean 0.001
_refine_ls_structure_factor_coef Fsqd
_refine_ls_weighting_details 'calc w=1/[\s^2^(Fo^2^)+(0.0400P)^2^] where P=(Fo^2^+2Fc^2^)/3'
_refine_ls_weighting_scheme calc
_refine_ls_wR_factor_gt 0.0824
_refine_ls_wR_factor_ref 0.0887
_reflns_number_gt 5148
_reflns_number_total 6353
_reflns_threshold_expression >2sigma(I)
_cod_data_source_file om0608253si20060908_024008.cif
_cod_data_source_block cgr95
_cod_depositor_comments
;
The following automatic conversions were performed:

'_symmetry_cell_setting' value 'Triclinic' changed to 'triclinic'
according to /home/saulius/struct/CIF-dictionaries/cif_core.dic
dictionary named 'cif_core.dic' version 2.4.1 from 2010-06-29.

Automatic conversion script
Id: cif_fix_values 1715 2011-07-08 13:25:40Z adriana 
;
_cod_original_cell_volume 1369.74(6)
_cod_original_sg_symbol_H-M P-1
_cod_database_code 4072561

loop_
_symmetry_equiv_pos_as_xyz
'x, y, z'
'-x, -y, -z'

loop_
_atom_site_label
_atom_site_type_symbol
_atom_site_fract_x
_atom_site_fract_y
_atom_site_fract_z
_atom_site_U_iso_or_equiv
_atom_site_adp_type
_atom_site_occupancy
_atom_site_symmetry_multiplicity
_atom_site_calc_flag
_atom_site_refinement_flags
Co1 Co 0.21859(2) 0.48713(3) 0.30753(2) 0.02112(8) Uani 1 1 d .
B1 B 0.1728(2) 0.3532(2) 0.01457(18) 0.0233(4) Uani 1 1 d .
S1 S 0.36276(5) 0.60438(5) 0.22615(4) 0.02204(11) Uani 1 1 d .
S2 S 0.00888(5) 0.39853(5) 0.16490(4) 0.02358(11) Uani 1 1 d .
S3 S 0.22906(5) 0.27888(5) 0.19422(4) 0.02109(11) Uani 1 1 d .
O1 O 0.33004(16) 0.73141(17) 0.50816(13) 0.0396(4) Uani 1 1 d .
O2 O 0.13190(18) 0.37855(19) 0.46707(14) 0.0437(4) Uani 1 1 d .
C1 C 0.2630(2) 0.5297(2) 0.07793(17) 0.0294(4) Uani 1 1 d .
H1A H 0.1993 0.5694 0.0739 0.035 Uiso 1 1 calc R
H1B H 0.3260 0.5594 0.0359 0.035 Uiso 1 1 calc R
C2 C 0.4548(2) 0.8023(2) 0.27910(17) 0.0281(4) Uani 1 1 d .
C3 C 0.5568(2) 0.8654(2) 0.39762(18) 0.0376(5) Uani 1 1 d .
H3A H 0.6085 0.9700 0.4298 0.056 Uiso 1 1 calc R
H3B H 0.6210 0.8267 0.3913 0.056 Uiso 1 1 calc R
H3C H 0.5066 0.8400 0.4480 0.056 Uiso 1 1 calc R
C4 C 0.3561(3) 0.8639(2) 0.2834(2) 0.0403(6) Uani 1 1 d .
H4A H 0.4086 0.9679 0.3116 0.060 Uiso 1 1 calc R
H4B H 0.3055 0.8440 0.3350 0.060 Uiso 1 1 calc R
H4C H 0.2908 0.8196 0.2062 0.060 Uiso 1 1 calc R
C5 C 0.5345(2) 0.8303(2) 0.1981(2) 0.0407(6) Uani 1 1 d .
H5A H 0.5846 0.9337 0.2232 0.061 Uiso 1 1 calc R
H5B H 0.4699 0.7814 0.1200 0.061 Uiso 1 1 calc R
H5C H 0.6002 0.7937 0.1994 0.061 Uiso 1 1 calc R
C6 C 0.0176(2) 0.2987(2) 0.02625(16) 0.0266(4) Uani 1 1 d .
H6A H -0.0216 0.1967 0.0093 0.032 Uiso 1 1 calc R
H6B H -0.0416 0.3037 -0.0330 0.032 Uiso 1 1 calc R
C7 C -0.1492(2) 0.2678(2) 0.17320(18) 0.0288(4) Uani 1 1 d .
C8 C -0.1691(2) 0.3471(3) 0.28431(19) 0.0379(5) Uani 1 1 d .
H8A H -0.2520 0.2814 0.2917 0.057 Uiso 1 1 calc R
H8B H -0.1795 0.4278 0.2833 0.057 Uiso 1 1 calc R
H8C H -0.0887 0.3831 0.3495 0.057 Uiso 1 1 calc R
C9 C -0.1371(2) 0.1385(2) 0.1712(2) 0.0373(5) Uani 1 1 d .
H9A H -0.2220 0.0719 0.1756 0.056 Uiso 1 1 calc R
H9B H -0.0588 0.1710 0.2369 0.056 Uiso 1 1 calc R
H9C H -0.1226 0.0897 0.0999 0.056 Uiso 1 1 calc R
C10 C -0.2706(2) 0.2205(3) 0.0712(2) 0.0383(5) Uani 1 1 d .
H10A H -0.3558 0.1512 0.0731 0.057 Uiso 1 1 calc R
H10B H -0.2547 0.1757 -0.0005 0.057 Uiso 1 1 calc R
H10C H -0.2788 0.3043 0.0757 0.057 Uiso 1 1 calc R
C11 C 0.2585(2) 0.2867(2) 0.06578(16) 0.0248(4) Uani 1 1 d .
H11A H 0.3583 0.3469 0.0829 0.030 Uiso 1 1 calc R
H11B H 0.2301 0.1889 0.0065 0.030 Uiso 1 1 calc R
C12 C 0.3767(2) 0.2694(2) 0.26690(17) 0.0267(4) Uani 1 1 d .
C13 C 0.3881(3) 0.1469(3) 0.1793(2) 0.0422(6) Uani 1 1 d .
H13A H 0.4654 0.1393 0.2153 0.063 Uiso 1 1 calc R
H13B H 0.4038 0.1659 0.1146 0.063 Uiso 1 1 calc R
H13C H 0.3024 0.0568 0.1516 0.063 Uiso 1 1 calc R
C14 C 0.3410(3) 0.2348(3) 0.3621(2) 0.0433(6) Uani 1 1 d .
H14A H 0.4163 0.2286 0.4031 0.065 Uiso 1 1 calc R
H14B H 0.2560 0.1429 0.3294 0.065 Uiso 1 1 calc R
H14C H 0.3276 0.3107 0.4156 0.065 Uiso 1 1 calc R
C15 C 0.5087(2) 0.4091(2) 0.3138(2) 0.0454(6) Uani 1 1 d .
H15A H 0.5848 0.4012 0.3515 0.068 Uiso 1 1 calc R
H15B H 0.4991 0.4865 0.3695 0.068 Uiso 1 1 calc R
H15C H 0.5280 0.4305 0.2508 0.068 Uiso 1 1 calc R
C16 C 0.15155(19) 0.2868(2) -0.12281(16) 0.0242(4) Uani 1 1 d .
C17 C 0.0665(3) 0.1392(3) -0.19383(19) 0.0438(6) Uani 1 1 d .
H17A H 0.0192 0.0815 -0.1610 0.053 Uiso 1 1 calc R
C18 C 0.0484(3) 0.0736(3) -0.3096(2) 0.0484(7) Uani 1 1 d .
H18A H -0.0089 -0.0272 -0.3541 0.058 Uiso 1 1 calc R
C19 C 0.1136(2) 0.1548(3) -0.36064(18) 0.0367(5) Uani 1 1 d .
H19A H 0.1002 0.1112 -0.4404 0.044 Uiso 1 1 calc R
C20 C 0.1977(2) 0.2987(3) -0.29415(19) 0.0381(5) Uani 1 1 d .
H20A H 0.2441 0.3559 -0.3277 0.046 Uiso 1 1 calc R
C21 C 0.2162(2) 0.3621(2) -0.17811(18) 0.0338(5) Uani 1 1 d .
H21A H 0.2763 0.4625 -0.1342 0.041 Uiso 1 1 calc R
C22 C 0.2311(2) 0.6608(2) 0.42176(18) 0.0295(4) Uani 1 1 d .
C23 C 0.1205(2) 0.7025(3) 0.4066(2) 0.0419(6) Uani 1 1 d .
H23A H 0.1462 0.7929 0.4732 0.063 Uiso 1 1 calc R
H23B H 0.0329 0.6271 0.3996 0.063 Uiso 1 1 calc R
H23C H 0.1105 0.7146 0.3370 0.063 Uiso 1 1 calc R
C24 C 0.1649(2) 0.4188(2) 0.40327(17) 0.0291(4) Uani 1 1 d .

loop_
_atom_site_aniso_label
_atom_site_aniso_U_11
_atom_site_aniso_U_22
_atom_site_aniso_U_33
_atom_site_aniso_U_23
_atom_site_aniso_U_13
_atom_site_aniso_U_12
Co1 0.02268(14) 0.02273(14) 0.01790(13) 0.00915(11) 0.00678(10) 0.01109(11)
B1 0.0297(11) 0.0207(10) 0.0169(10) 0.0076(8) 0.0061(8) 0.0112(9)
S1 0.0253(2) 0.0186(2) 0.0196(2) 0.00856(18) 0.00607(18) 0.00903(19)
S2 0.0232(2) 0.0245(2) 0.0217(2) 0.00915(19) 0.00621(18) 0.0120(2)
S3 0.0223(2) 0.0211(2) 0.0197(2) 0.00979(18) 0.00545(17) 0.01039(19)
O1 0.0382(9) 0.0361(9) 0.0270(8) 0.0049(7) 0.0059(7) 0.0126(7)
O2 0.0526(10) 0.0598(11) 0.0386(9) 0.0348(9) 0.0266(8) 0.0301(9)
C1 0.0376(11) 0.0244(10) 0.0195(10) 0.0106(8) 0.0047(8) 0.0100(9)
C2 0.0314(11) 0.0188(10) 0.0257(10) 0.0092(8) 0.0060(8) 0.0066(8)
C3 0.0333(12) 0.0300(12) 0.0281(11) 0.0078(9) 0.0015(9) 0.0043(10)
C4 0.0545(14) 0.0271(11) 0.0413(13) 0.0167(10) 0.0127(11) 0.0218(11)
C5 0.0423(13) 0.0306(12) 0.0350(12) 0.0179(10) 0.0115(10) 0.0030(10)
C6 0.0296(10) 0.0276(10) 0.0177(9) 0.0073(8) 0.0040(7) 0.0134(9)
C7 0.0219(10) 0.0305(11) 0.0317(11) 0.0122(9) 0.0099(8) 0.0120(9)
C8 0.0313(11) 0.0468(14) 0.0354(12) 0.0171(11) 0.0161(9) 0.0188(11)
C9 0.0333(12) 0.0316(12) 0.0470(14) 0.0218(11) 0.0162(10) 0.0116(10)
C10 0.0232(10) 0.0421(13) 0.0384(13) 0.0125(10) 0.0040(9) 0.0133(10)
C11 0.0306(10) 0.0251(10) 0.0188(9) 0.0091(8) 0.0102(8) 0.0138(8)
C12 0.0271(10) 0.0287(10) 0.0278(10) 0.0146(9) 0.0055(8) 0.0164(9)
C13 0.0516(14) 0.0435(14) 0.0426(14) 0.0179(11) 0.0133(11) 0.0355(12)
C14 0.0507(14) 0.0632(17) 0.0400(13) 0.0342(12) 0.0162(11) 0.0389(13)
C15 0.0277(11) 0.0374(13) 0.0607(17) 0.0231(12) -0.0029(10) 0.0118(10)
C16 0.0277(10) 0.0233(10) 0.0209(9) 0.0107(8) 0.0067(8) 0.0116(8)
C17 0.0536(15) 0.0330(13) 0.0243(11) 0.0125(10) 0.0113(10) 0.0037(11)
C18 0.0554(16) 0.0313(13) 0.0250(12) 0.0053(10) 0.0065(11) 0.0003(11)
C19 0.0382(12) 0.0410(13) 0.0175(10) 0.0102(9) 0.0076(9) 0.0109(10)
C20 0.0451(13) 0.0368(13) 0.0295(12) 0.0176(10) 0.0178(10) 0.0133(11)
C21 0.0402(12) 0.0253(11) 0.0257(11) 0.0096(9) 0.0119(9) 0.0084(9)
C22 0.0317(11) 0.0293(11) 0.0268(11) 0.0117(9) 0.0144(9) 0.0138(9)
C23 0.0345(12) 0.0322(12) 0.0478(14) 0.0058(11) 0.0140(10) 0.0175(10)
C24 0.0292(10) 0.0337(11) 0.0234(10) 0.0108(9) 0.0078(8) 0.0166(9)

loop_
_atom_type_symbol
_atom_type_description
_atom_type_scat_dispersion_real
_atom_type_scat_dispersion_imag
_atom_type_scat_source
C C 0.0033 0.0016 'International Tables Vol C Tables 4.2.6.8 and 6.1.1.4'
H H 0.0000 0.0000 'International Tables Vol C Tables 4.2.6.8 and 6.1.1.4'
B B 0.0013 0.0007 'International Tables Vol C Tables 4.2.6.8 and 6.1.1.4'
O O 0.0106 0.0060 'International Tables Vol C Tables 4.2.6.8 and 6.1.1.4'
S S 0.1246 0.1234 'International Tables Vol C Tables 4.2.6.8 and 6.1.1.4'
Co Co 0.3494 0.9721 'International Tables Vol C Tables 4.2.6.8 and 6.1.1.4'

loop_
_geom_angle_atom_site_label_1
_geom_angle_atom_site_label_2
_geom_angle_atom_site_label_3
_geom_angle
C24 Co1 C22 83.10(9)
C24 Co1 S1 160.02(7)
C22 Co1 S1 94.60(7)
C24 Co1 S3 91.59(7)
C22 Co1 S3 170.43(6)
S1 Co1 S3 87.678(19)
C24 Co1 S2 103.58(7)
C22 Co1 S2 100.63(6)
S1 Co1 S2 96.360(19)
S3 Co1 S2 88.337(18)
C16 B1 C1 110.76(17)
C16 B1 C6 106.73(15)
C1 B1 C6 111.32(16)
C16 B1 C11 105.59(15)
C1 B1 C11 110.01(15)
C6 B1 C11 112.23(17)
C1 S1 C2 105.28(9)
C1 S1 Co1 106.79(7)
C2 S1 Co1 125.15(7)
C6 S2 C7 103.95(9)
C6 S2 Co1 108.30(6)
C7 S2 Co1 116.16(7)
C11 S3 C12 105.75(9)
C11 S3 Co1 108.48(7)
C12 S3 Co1 112.32(7)
B1 C1 S1 112.92(13)
C3 C2 C4 111.63(18)
C3 C2 C5 109.10(18)
C4 C2 C5 110.83(19)
C3 C2 S1 105.94(14)
C4 C2 S1 112.21(15)
C5 C2 S1 106.90(14)
B1 C6 S2 115.67(13)
C8 C7 C9 110.48(19)
C8 C7 C10 109.29(17)
C9 C7 C10 110.75(18)
C8 C7 S2 107.08(15)
C9 C7 S2 111.68(14)
C10 C7 S2 107.44(15)
B1 C11 S3 112.61(13)
C15 C12 C14 111.06(19)
C15 C12 C13 110.77(19)
C14 C12 C13 109.64(19)
C15 C12 S3 111.11(14)
C14 C12 S3 106.50(14)
C13 C12 S3 107.61(14)
C21 C16 C17 114.39(19)
C21 C16 B1 126.10(18)
C17 C16 B1 119.42(18)
C18 C17 C16 123.0(2)
C19 C18 C17 120.0(2)
C20 C19 C18 118.6(2)
C19 C20 C21 120.6(2)
C16 C21 C20 123.4(2)
O1 C22 C23 121.26(19)
O1 C22 Co1 116.53(16)
C23 C22 Co1 122.15(15)
O2 C24 Co1 178.2(2)

loop_
_geom_bond_atom_site_label_1
_geom_bond_atom_site_label_2
_geom_bond_distance
Co1 C24 1.774(2)
Co1 C22 1.946(2)
Co1 S1 2.3205(6)
Co1 S3 2.3669(5)
Co1 S2 2.3684(5)
B1 C16 1.638(3)
B1 C1 1.647(3)
B1 C6 1.648(3)
B1 C11 1.653(3)
S1 C1 1.8049(19)
S1 C2 1.863(2)
S2 C6 1.817(2)
S2 C7 1.859(2)
S3 C11 1.806(2)
S3 C12 1.8576(18)
O1 C22 1.208(2)
O2 C24 1.140(3)
C2 C3 1.524(3)
C2 C4 1.524(3)
C2 C5 1.530(3)
C7 C8 1.523(3)
C7 C9 1.528(3)
C7 C10 1.532(3)
C12 C15 1.508(3)
C12 C14 1.513(3)
C12 C13 1.524(3)
C16 C21 1.384(3)
C16 C17 1.402(3)
C17 C18 1.384(3)
C18 C19 1.382(3)
C19 C20 1.363(3)
C20 C21 1.385(3)
C22 C23 1.505(3)
